data_4111254
loop_
_publ_author_name
'Constantin Czekelius'
'Jillian Hafer'
'Zachary J. Tonzetich'
'Richard R. Schrock'
'Ronald L. Christensen'
'Peter M\"uller'

_publ_section_title
;
 Synthesis of Oligoenes that Contain up to 15 Double Bonds from
 1,6-Heptadiynes
;
_journal_name_full 'Journal of the American Chemical Society'
_journal_page_first 16664
_journal_page_last 16675
_journal_paper_doi 10.1021/ja0656705
_journal_volume 128
_journal_year 2006
_chemical_formula_sum 'C79 H110 F24 Mo2 N2 O14'
_chemical_formula_weight 1959.57
_chemical_name_systematic
; 
 ? 
;
_space_group_IT_number 14
_symmetry_cell_setting monoclinic
_symmetry_space_group_name_Hall '-P 2yn'
_symmetry_space_group_name_H-M 'P 1 21/n 1'
_atom_sites_solution_hydrogens geom
_atom_sites_solution_primary direct
_atom_sites_solution_secondary difmap
_audit_creation_method SHELXL-97
_cell_angle_alpha 90.00
_cell_angle_beta 104.099(2)
_cell_angle_gamma 90.00
_cell_formula_units_Z 2
_cell_length_a 10.1034(7)
_cell_length_b 29.987(2)
_cell_length_c 14.9740(10)
_cell_measurement_reflns_used 6960
_cell_measurement_temperature 100(2)
_cell_measurement_theta_max 23.27
_cell_measurement_theta_min 2.31
_cell_volume 4400.0(5)
_computing_cell_refinement 'SAINT 5 (Bruker-AXS, 2003)'
_computing_data_collection 'SMART 5 (Bruker-AXS, 2003)'
_computing_data_reduction 'SAINT 5 (Bruker-AXS, 2003)'
_computing_molecular_graphics 'SHELXTL (Bruker-AXS, 2003)'
_computing_publication_material 'SHELXTL (Bruker-AXS, 2003)'
_computing_structure_refinement 'SHELXL-97 (Sheldrick, 1997)'
_computing_structure_solution 'SHELXS-97 (Sheldrick, 1990)'
_diffrn_ambient_temperature 100(2)
_diffrn_measured_fraction_theta_full 1.000
_diffrn_measured_fraction_theta_max 1.000
_diffrn_measurement_device_type 'Bruker Smart APEX CCD'
_diffrn_measurement_method 'omega and phi scans'
_diffrn_radiation_monochromator graphite
_diffrn_radiation_source 'fine-focus sealed tube'
_diffrn_radiation_type MoK\a
_diffrn_radiation_wavelength 0.71073
_diffrn_reflns_av_R_equivalents 0.0417
_diffrn_reflns_av_sigmaI/netI 0.0205
_diffrn_reflns_limit_h_max 10
_diffrn_reflns_limit_h_min -10
_diffrn_reflns_limit_k_max 32
_diffrn_reflns_limit_k_min 0
_diffrn_reflns_limit_l_max 16
_diffrn_reflns_limit_l_min 0
_diffrn_reflns_number 57906
_diffrn_reflns_theta_full 22.72
_diffrn_reflns_theta_max 22.72
_diffrn_reflns_theta_min 1.95
_exptl_absorpt_coefficient_mu 0.396
_exptl_absorpt_correction_T_max 0.9615
_exptl_absorpt_correction_T_min 0.9075
_exptl_absorpt_correction_type multi-scan
_exptl_absorpt_process_details sadabs
_exptl_crystal_colour red
_exptl_crystal_density_diffrn 1.479
_exptl_crystal_density_meas 0
_exptl_crystal_description rod
_exptl_crystal_F_000 2020
_exptl_crystal_size_max 0.25
_exptl_crystal_size_mid 0.10
_exptl_crystal_size_min 0.10
_refine_diff_density_max 1.447
_refine_diff_density_min -1.044
_refine_diff_density_rms 0.112
_refine_ls_extinction_method none
_refine_ls_goodness_of_fit_ref 1.120
_refine_ls_hydrogen_treatment mixed
_refine_ls_matrix_type full
_refine_ls_number_parameters 863
_refine_ls_number_reflns 5908
_refine_ls_number_restraints 1360
_refine_ls_restrained_S_all 1.038
_refine_ls_R_factor_all 0.1112
_refine_ls_R_factor_gt 0.0983
_refine_ls_shift/su_max 0.000
_refine_ls_shift/su_mean 0.000
_refine_ls_structure_factor_coef Fsqd
_refine_ls_weighting_details 'calc w=1/[\s^2^(Fo^2^)+(0.0569P)^2^+49.4623P] where P=(Fo^2^+2Fc^2^)/3'
_refine_ls_weighting_scheme calc
_refine_ls_wR_factor_gt 0.2184
_refine_ls_wR_factor_ref 0.2280
_reflns_number_gt 5103
_reflns_number_total 5908
_reflns_threshold_expression >2sigma(I)
_cod_data_source_file ja0656705si20060814_111031_1.cif
_cod_data_source_block 05149
_cod_database_code 4111254

loop_
_symmetry_equiv_pos_as_xyz
'x, y, z'
'-x+1/2, y+1/2, -z+1/2'
'-x, -y, -z'
'x-1/2, -y-1/2, z-1/2'

loop_
_atom_site_label
_atom_site_type_symbol
_atom_site_fract_x
_atom_site_fract_y
_atom_site_fract_z
_atom_site_U_iso_or_equiv
_atom_site_adp_type
_atom_site_occupancy
_atom_site_symmetry_multiplicity
_atom_site_calc_flag
_atom_site_refinement_flags
_atom_site_disorder_assembly
_atom_site_disorder_group
Mo1 Mo -0.86250(8) 0.13019(3) 0.31424(6) 0.0495(3) Uani 1 1 d DU . .
N1 N -0.9601(7) 0.1411(2) 0.3892(5) 0.0537(18) Uani 1 1 d DU A .
C14 C -1.0555(11) 0.1497(4) 0.4396(7) 0.047(4) Uani 0.553(8) 1 d PDU A 1
C15 C -1.0703(14) 0.1953(4) 0.4647(10) 0.048(3) Uani 0.553(8) 1 d PDU A 1
C16 C -1.1556(17) 0.2040(6) 0.5202(12) 0.055(4) Uani 0.553(8) 1 d PDU A 1
H16 H -1.1604 0.2334 0.5427 0.066 Uiso 0.553(8) 1 calc PR A 1
C17 C -1.234(2) 0.1716(7) 0.5440(17) 0.051(5) Uani 0.553(8) 1 d PDU A 1
H17 H -1.2987 0.1790 0.5779 0.061 Uiso 0.553(8) 1 calc PR A 1
C18 C -1.219(3) 0.1279(8) 0.519(2) 0.056(5) Uani 0.553(8) 1 d PDU A 1
H18 H -1.2705 0.1054 0.5403 0.067 Uiso 0.553(8) 1 calc PR A 1
C19 C -1.132(2) 0.1157(6) 0.4651(18) 0.044(4) Uani 0.553(8) 1 d PDU A 1
C20 C -0.9890(17) 0.2324(5) 0.4329(12) 0.065(4) Uani 0.553(8) 1 d PDU A 1
H20 H -0.9359 0.2197 0.3907 0.078 Uiso 0.553(8) 1 calc PR A 1
C21 C -0.893(2) 0.2558(8) 0.511(2) 0.085(8) Uani 0.553(8) 1 d PDU A 1
H21A H -0.8451 0.2795 0.4874 0.127 Uiso 0.553(8) 1 calc PR A 1
H21B H -0.8269 0.2344 0.5459 0.127 Uiso 0.553(8) 1 calc PR A 1
H21C H -0.9453 0.2687 0.5524 0.127 Uiso 0.553(8) 1 calc PR A 1
C22 C -1.090(2) 0.2662(7) 0.3811(19) 0.123(11) Uani 0.553(8) 1 d PDU A 1
H22A H -1.1534 0.2516 0.3295 0.184 Uiso 0.553(8) 1 calc PR A 1
H22B H -1.0407 0.2899 0.3576 0.184 Uiso 0.553(8) 1 calc PR A 1
H22C H -1.1409 0.2792 0.4227 0.184 Uiso 0.553(8) 1 calc PR A 1
C23 C -1.130(2) 0.0694(6) 0.4306(15) 0.046(5) Uani 0.553(8) 1 d PDU A 1
H23 H -1.0395 0.0646 0.4157 0.055 Uiso 0.553(8) 1 calc PR A 1
C24 C -1.242(2) 0.0650(8) 0.3404(16) 0.049(6) Uani 0.553(8) 1 d PDU A 1
H24A H -1.2286 0.0879 0.2968 0.074 Uiso 0.553(8) 1 calc PR A 1
H24B H -1.3315 0.0687 0.3534 0.074 Uiso 0.553(8) 1 calc PR A 1
H24C H -1.2361 0.0354 0.3136 0.074 Uiso 0.553(8) 1 calc PR A 1
C25 C -1.147(4) 0.0337(9) 0.499(2) 0.051(7) Uani 0.553(8) 1 d PDU A 1
H25A H -1.1435 0.0041 0.4716 0.077 Uiso 0.553(8) 1 calc PR A 1
H25B H -1.2348 0.0376 0.5145 0.077 Uiso 0.553(8) 1 calc PR A 1
H25C H -1.0729 0.0362 0.5550 0.077 Uiso 0.553(8) 1 calc PR A 1
C14A C -1.0403(14) 0.1520(5) 0.4505(9) 0.052(4) Uani 0.447(8) 1 d PDU A 2
C15A C -1.0224(17) 0.1909(6) 0.5087(13) 0.057(4) Uani 0.447(8) 1 d PDU A 2
C16A C -1.115(2) 0.1983(8) 0.5601(16) 0.056(5) Uani 0.447(8) 1 d PDU A 2
H16A H -1.1109 0.2254 0.5936 0.067 Uiso 0.447(8) 1 calc PR A 2
C17A C -1.213(3) 0.1684(9) 0.565(2) 0.052(6) Uani 0.447(8) 1 d PDU A 2
H17A H -1.2717 0.1733 0.6046 0.062 Uiso 0.447(8) 1 calc PR A 2
C18A C -1.228(4) 0.1305(10) 0.511(3) 0.054(6) Uani 0.447(8) 1 d PDU A 2
H18A H -1.2991 0.1101 0.5135 0.064 Uiso 0.447(8) 1 calc PR A 2
C19A C -1.144(3) 0.1213(7) 0.454(2) 0.045(5) Uani 0.447(8) 1 d PDU A 2
C20A C -0.902(2) 0.2230(7) 0.5187(15) 0.067(5) Uani 0.447(8) 1 d PDU A 2
H20A H -0.8445 0.2122 0.4774 0.081 Uiso 0.447(8) 1 calc PR A 2
C21A C -0.813(2) 0.2249(8) 0.6157(16) 0.081(7) Uani 0.447(8) 1 d PDU A 2
H21D H -0.7787 0.1949 0.6351 0.121 Uiso 0.447(8) 1 calc PR A 2
H21E H -0.8660 0.2361 0.6575 0.121 Uiso 0.447(8) 1 calc PR A 2
H21F H -0.7353 0.2449 0.6174 0.121 Uiso 0.447(8) 1 calc PR A 2
C22A C -0.951(3) 0.2686(8) 0.487(2) 0.073(8) Uani 0.447(8) 1 d PDU A 2
H22D H -1.0070 0.2672 0.4240 0.109 Uiso 0.447(8) 1 calc PR A 2
H22E H -0.8732 0.2883 0.4903 0.109 Uiso 0.447(8) 1 calc PR A 2
H22F H -1.0068 0.2803 0.5277 0.109 Uiso 0.447(8) 1 calc PR A 2
C23A C -1.155(2) 0.0781(7) 0.4037(17) 0.042(6) Uani 0.447(8) 1 d PDU A 2
H23A H -1.0796 0.0764 0.3716 0.050 Uiso 0.447(8) 1 calc PR A 2
C24A C -1.291(3) 0.0762(13) 0.331(2) 0.070(10) Uani 0.447(8) 1 d PDU A 2
H24D H -1.2986 0.1021 0.2899 0.104 Uiso 0.447(8) 1 calc PR A 2
H24E H -1.3669 0.0763 0.3609 0.104 Uiso 0.447(8) 1 calc PR A 2
H24F H -1.2947 0.0488 0.2943 0.104 Uiso 0.447(8) 1 calc PR A 2
C25A C -1.141(4) 0.0387(9) 0.471(2) 0.041(8) Uani 0.447(8) 1 d PDU A 2
H25D H -1.1490 0.0107 0.4358 0.062 Uiso 0.447(8) 1 calc PR A 2
H25E H -1.2125 0.0402 0.5041 0.062 Uiso 0.447(8) 1 calc PR A 2
H25F H -1.0511 0.0399 0.5143 0.062 Uiso 0.447(8) 1 calc PR A 2
O1 O -0.7547(6) 0.18093(19) 0.2938(4) 0.0555(15) Uani 1 1 d DU A .
C26 C -0.6243(12) 0.1977(4) 0.3332(10) 0.061(3) Uani 0.653(15) 1 d PDU A 1
C27 C -0.5736(18) 0.1906(8) 0.4402(11) 0.102(7) Uani 0.653(15) 1 d PDU A 1
H27A H -0.6404 0.2033 0.4708 0.153 Uiso 0.653(15) 1 calc PR A 1
H27B H -0.4855 0.2056 0.4628 0.153 Uiso 0.653(15) 1 calc PR A 1
H27C H -0.5633 0.1587 0.4538 0.153 Uiso 0.653(15) 1 calc PR A 1
C28 C -0.6308(16) 0.2479(5) 0.3236(12) 0.077(4) Uani 0.653(15) 1 d PDU A 1
F1 F -0.6948(17) 0.2646(5) 0.3839(11) 0.071(4) Uani 0.653(15) 1 d PDU A 1
F2 F -0.5038(12) 0.2673(4) 0.3507(13) 0.117(5) Uani 0.653(15) 1 d PDU A 1
F3 F -0.6933(18) 0.2624(6) 0.2388(12) 0.089(5) Uani 0.653(15) 1 d PDU A 1
C29 C -0.5310(15) 0.1803(5) 0.2779(14) 0.081(4) Uani 0.653(15) 1 d PDU A 1
F4 F -0.4013(11) 0.1918(4) 0.3067(13) 0.113(5) Uani 0.653(15) 1 d PDU A 1
F5 F -0.5738(16) 0.1935(4) 0.1858(11) 0.089(4) Uani 0.653(15) 1 d PDU A 1
F6 F -0.5320(14) 0.1364(3) 0.2765(12) 0.094(4) Uani 0.653(15) 1 d PDU A 1
C26A C -0.6242(15) 0.1938(6) 0.2992(15) 0.060(4) Uani 0.347(15) 1 d PDU A 2
C27A C -0.536(2) 0.1856(9) 0.3980(18) 0.063(7) Uani 0.347(15) 1 d PDU A 2
H27D H -0.5787 0.2004 0.4424 0.094 Uiso 0.347(15) 1 calc PR A 2
H27E H -0.4446 0.1977 0.4036 0.094 Uiso 0.347(15) 1 calc PR A 2
H27F H -0.5304 0.1535 0.4105 0.094 Uiso 0.347(15) 1 calc PR A 2
C28A C -0.641(2) 0.2433(7) 0.282(2) 0.086(6) Uani 0.347(15) 1 d PDU A 2
F1A F -0.682(4) 0.2619(9) 0.352(2) 0.105(9) Uani 0.347(15) 1 d PDU A 2
F2A F -0.519(2) 0.2578(8) 0.272(2) 0.134(10) Uani 0.347(15) 1 d PDU A 2
F3A F -0.731(3) 0.2554(10) 0.206(2) 0.078(8) Uani 0.347(15) 1 d PDU A 2
C29A C -0.577(2) 0.1736(7) 0.2209(17) 0.071(5) Uani 0.347(15) 1 d PDU A 2
F4A F -0.592(2) 0.1300(5) 0.2121(19) 0.083(6) Uani 0.347(15) 1 d PDU A 2
F5A F -0.643(2) 0.1913(7) 0.1376(16) 0.078(6) Uani 0.347(15) 1 d PDU A 2
F6A F -0.4463(18) 0.1820(7) 0.2273(18) 0.086(6) Uani 0.347(15) 1 d PDU A 2
O2 O -0.9230(6) 0.0860(2) 0.2196(4) 0.0601(15) Uani 1 1 d DU A .
C30 C -0.9114(9) 0.0422(3) 0.1979(6) 0.063(2) Uani 1 1 d DU . .
C31 C -0.8964(10) 0.0094(3) 0.2800(6) 0.061(2) Uani 1 1 d DU A .
H31A H -0.9750 0.0126 0.3071 0.092 Uiso 1 1 calc R . .
H31B H -0.8124 0.0163 0.3266 0.092 Uiso 1 1 calc R . .
H31C H -0.8922 -0.0212 0.2582 0.092 Uiso 1 1 calc R . .
C32 C -0.7905(10) 0.0368(4) 0.1574(7) 0.073(2) Uani 1 1 d DU A .
F7 F -0.6726(6) 0.0426(2) 0.2198(4) 0.0738(16) Uani 1 1 d DU . .
F8 F -0.7901(8) 0.0656(3) 0.0889(5) 0.111(2) Uani 1 1 d DU . .
F9 F -0.7781(7) -0.0034(3) 0.1228(4) 0.099(2) Uani 1 1 d DU . .
C33 C -1.0417(11) 0.0313(4) 0.1258(7) 0.086(3) Uani 1 1 d DU A .
F10 F -1.0598(7) 0.0554(3) 0.0501(4) 0.111(2) Uani 1 1 d DU . .
F11 F -1.0471(7) -0.0119(3) 0.0997(5) 0.110(2) Uani 1 1 d DU . .
F12 F -1.1503(6) 0.0378(3) 0.1600(4) 0.107(3) Uani 1 1 d DU . .
C1 C -0.7230(8) 0.0950(3) 0.3940(6) 0.0388(17) Uani 1 1 d DU A .
H1 H -0.666(7) 0.083(2) 0.359(5) 0.047 Uiso 1 1 d D . .
C2 C -0.6865(8) 0.0828(2) 0.4878(5) 0.0383(17) Uani 1 1 d U . .
C3 C -0.7447(10) 0.1053(3) 0.5606(6) 0.049(2) Uani 1 1 d U A .
H3A H -0.7438 0.1381 0.5540 0.059 Uiso 1 1 calc R . .
H3B H -0.8396 0.0954 0.5561 0.059 Uiso 1 1 calc R . .
C4 C -0.6518(9) 0.0908(3) 0.6507(6) 0.0479(18) Uani 1 1 d DU . .
C5 C -0.5876(9) 0.0468(3) 0.6293(5) 0.0422(18) Uani 1 1 d U A .
H5A H -0.4908 0.0446 0.6637 0.051 Uiso 1 1 calc R . .
H5B H -0.6381 0.0207 0.6447 0.051 Uiso 1 1 calc R . .
C6 C -0.6003(8) 0.0497(2) 0.5267(5) 0.0360(16) Uani 1 1 d U A .
C7 C -0.5364(7) 0.0177(2) 0.4803(5) 0.0332(16) Uani 1 1 d U . .
H7 H -0.5463 0.0218 0.4161 0.040 Uiso 1 1 calc R A .
C8 C -0.5410(10) 0.1251(3) 0.6840(7) 0.058(2) Uani 1 1 d DU A .
O3 O -0.5280(10) 0.1595(3) 0.6476(6) 0.100(3) Uani 1 1 d DU . .
O4 O -0.4572(7) 0.1118(2) 0.7597(5) 0.0644(17) Uani 1 1 d DU . .
C9 C -0.3466(11) 0.1418(4) 0.8007(9) 0.085(3) Uani 1 1 d DU A .
H9A H -0.2910 0.1478 0.7561 0.102 Uiso 0.61(4) 1 calc PR B 1
H9B H -0.3847 0.1705 0.8157 0.102 Uiso 0.61(4) 1 calc PR B 1
H9C H -0.3467 0.1677 0.7598 0.102 Uiso 0.39(4) 1 calc PR B 2
H9D H -0.3588 0.1529 0.8605 0.102 Uiso 0.39(4) 1 calc PR B 2
C10 C -0.267(3) 0.1240(9) 0.8781(16) 0.112(10) Uani 0.61(4) 1 d PDU A 1
H10A H -0.1937 0.1450 0.9052 0.168 Uiso 0.61(4) 1 calc PR B 1
H10B H -0.2268 0.0961 0.8630 0.168 Uiso 0.61(4) 1 calc PR B 1
H10C H -0.3219 0.1180 0.9223 0.168 Uiso 0.61(4) 1 calc PR B 1
C10A C -0.223(2) 0.1189(8) 0.814(4) 0.090(14) Uani 0.39(4) 1 d PDU A 2
H10D H -0.1479 0.1390 0.8413 0.134 Uiso 0.39(4) 1 calc PR B 2
H10E H -0.2120 0.1080 0.7546 0.134 Uiso 0.39(4) 1 calc PR B 2
H10F H -0.2234 0.0936 0.8554 0.134 Uiso 0.39(4) 1 calc PR B 2
C11 C -0.7384(9) 0.0841(3) 0.7204(6) 0.054(2) Uani 1 1 d DU A .
O5 O -0.785(4) 0.0504(8) 0.742(3) 0.078(10) Uani 0.492(19) 1 d PDU A 1
O6 O -0.755(3) 0.1245(5) 0.7516(16) 0.058(6) Uani 0.492(19) 1 d PDU A 1
C12 C -0.851(3) 0.1266(9) 0.8093(18) 0.070(6) Uani 0.492(19) 1 d PDU A 1
H12A H -0.8429 0.0995 0.8479 0.084 Uiso 0.492(19) 1 calc PR A 1
H12B H -0.8304 0.1528 0.8507 0.084 Uiso 0.492(19) 1 calc PR A 1
C13 C -0.982(2) 0.1300(11) 0.756(2) 0.123(12) Uani 0.492(19) 1 d PDU A 1
H13A H -1.0460 0.1320 0.7958 0.184 Uiso 0.492(19) 1 calc PR A 1
H13B H -1.0039 0.1037 0.7165 0.184 Uiso 0.492(19) 1 calc PR A 1
H13C H -0.9904 0.1568 0.7176 0.184 Uiso 0.492(19) 1 calc PR A 1
O5A O -0.804(4) 0.0508(7) 0.718(3) 0.059(6) Uani 0.508(19) 1 d PDU A 2
O6A O -0.733(2) 0.1165(6) 0.7812(14) 0.056(5) Uani 0.508(19) 1 d PDU A 2
C12A C -0.812(3) 0.1121(9) 0.8504(18) 0.072(7) Uani 0.508(19) 1 d PDU A 2
H12C H -0.9102 0.1096 0.8198 0.086 Uiso 0.508(19) 1 calc PR A 2
H12D H -0.7838 0.0848 0.8870 0.086 Uiso 0.508(19) 1 calc PR A 2
C13A C -0.790(3) 0.1490(9) 0.9080(17) 0.105(9) Uani 0.508(19) 1 d PDU A 2
H13D H -0.8437 0.1459 0.9543 0.158 Uiso 0.508(19) 1 calc PR A 2
H13E H -0.8192 0.1760 0.8716 0.158 Uiso 0.508(19) 1 calc PR A 2
H13F H -0.6933 0.1512 0.9388 0.158 Uiso 0.508(19) 1 calc PR A 2
O1E O -1.0137(16) 0.1680(6) 0.1899(11) 0.094(5) Uani 0.553(8) 1 d PDU A 1
C1E C -1.151(2) 0.1513(10) 0.1448(17) 0.123(7) Uani 0.553(8) 1 d PDU A 1
H1E1 H -1.1707 0.1610 0.0797 0.148 Uiso 0.553(8) 1 calc PR A 1
H1E2 H -1.1451 0.1183 0.1444 0.148 Uiso 0.553(8) 1 calc PR A 1
C2E C -1.252(2) 0.1608(12) 0.173(2) 0.179(16) Uani 0.553(8) 1 d PDU A 1
H2E1 H -1.3342 0.1484 0.1319 0.269 Uiso 0.553(8) 1 calc PR A 1
H2E2 H -1.2611 0.1933 0.1759 0.269 Uiso 0.553(8) 1 calc PR A 1
H2E3 H -1.2420 0.1484 0.2353 0.269 Uiso 0.553(8) 1 calc PR A 1
C3E C -0.985(3) 0.2123(8) 0.1525(18) 0.140(8) Uani 0.553(8) 1 d PDU A 1
H3E1 H -1.0656 0.2315 0.1489 0.168 Uiso 0.553(8) 1 calc PR A 1
H3E2 H -0.9080 0.2261 0.1982 0.168 Uiso 0.553(8) 1 calc PR A 1
C4E C -0.956(4) 0.2138(14) 0.076(2) 0.186(14) Uani 0.553(8) 1 d PDU A 1
H4E1 H -0.9459 0.2450 0.0590 0.278 Uiso 0.553(8) 1 calc PR A 1
H4E2 H -1.0295 0.1998 0.0294 0.278 Uiso 0.553(8) 1 calc PR A 1
H4E3 H -0.8704 0.1978 0.0794 0.278 Uiso 0.553(8) 1 calc PR A 1
O1F O -1.021(2) 0.1770(6) 0.2130(12) 0.086(5) Uani 0.447(8) 1 d PDU A 2
C1F C -1.036(2) 0.2232(7) 0.247(2) 0.089(7) Uani 0.447(8) 1 d PDU A 2
H1F1 H -0.9691 0.2271 0.3065 0.107 Uiso 0.447(8) 1 calc PR A 2
H1F2 H -1.0118 0.2445 0.2028 0.107 Uiso 0.447(8) 1 calc PR A 2
C2F C -1.154(2) 0.2338(8) 0.257(2) 0.090(8) Uani 0.447(8) 1 d PDU A 2
H2F1 H -1.1516 0.2646 0.2794 0.135 Uiso 0.447(8) 1 calc PR A 2
H2F2 H -1.1783 0.2137 0.3023 0.135 Uiso 0.447(8) 1 calc PR A 2
H2F3 H -1.2212 0.2312 0.1982 0.135 Uiso 0.447(8) 1 calc PR A 2
C3F C -1.039(3) 0.1721(10) 0.1121(16) 0.108(7) Uani 0.447(8) 1 d PDU A 2
H3F1 H -1.0925 0.1446 0.0940 0.129 Uiso 0.447(8) 1 calc PR A 2
H3F2 H -1.0973 0.1972 0.0831 0.129 Uiso 0.447(8) 1 calc PR A 2
C4F C -0.943(4) 0.1705(12) 0.075(2) 0.132(11) Uani 0.447(8) 1 d PDU A 2
H4F1 H -0.9786 0.1669 0.0083 0.198 Uiso 0.447(8) 1 calc PR A 2
H4F2 H -0.8844 0.1451 0.0993 0.198 Uiso 0.447(8) 1 calc PR A 2
H4F3 H -0.8901 0.1981 0.0874 0.198 Uiso 0.447(8) 1 calc PR A 2
C1S C 0.476(4) -0.058(2) 0.965(5) 0.136(15) Uani 0.50 1 d PDU C -1
H1S1 H 0.5183 -0.0830 1.0054 0.205 Uiso 0.50 1 calc PR C -1
H1S2 H 0.5005 -0.0607 0.9061 0.205 Uiso 0.50 1 calc PR C -1
H1S3 H 0.3764 -0.0602 0.9552 0.205 Uiso 0.50 1 calc PR C -1
C2S C 0.522(6) -0.0174(15) 1.007(6) 0.138(13) Uani 0.50 1 d PDU C -1
H2S1 H 0.6228 -0.0177 1.0175 0.165 Uiso 0.50 1 calc PR C -1
H2S2 H 0.5034 -0.0182 1.0693 0.165 Uiso 0.50 1 calc PR C -1
C3S C 0.478(10) 0.0256(16) 0.970(7) 0.190(19) Uani 0.50 1 d PDU C -1
H3S1 H 0.4877 0.0253 0.9056 0.228 Uiso 0.50 1 calc PR C -1
H3S2 H 0.3790 0.0271 0.9661 0.228 Uiso 0.50 1 calc PR C -1
C4S C 0.534(7) 0.067(2) 1.008(7) 0.20(2) Uani 0.50 1 d PDU C -1
H4S1 H 0.5585 0.0631 1.0758 0.236 Uiso 0.50 1 calc PR C -1
H4S2 H 0.6207 0.0711 0.9897 0.236 Uiso 0.50 1 calc PR C -1
C5S C 0.466(5) 0.1089(14) 0.992(4) 0.23(2) Uani 0.50 1 d PDU C -1
H5S1 H 0.5255 0.1323 1.0258 0.350 Uiso 0.50 1 calc PR C -1
H5S2 H 0.3817 0.1076 1.0133 0.350 Uiso 0.50 1 calc PR C -1
H5S3 H 0.4441 0.1155 0.9260 0.350 Uiso 0.50 1 calc PR C -1

loop_
_atom_site_aniso_label
_atom_site_aniso_U_11
_atom_site_aniso_U_22
_atom_site_aniso_U_33
_atom_site_aniso_U_23
_atom_site_aniso_U_13
_atom_site_aniso_U_12
Mo1 0.0412(5) 0.0485(5) 0.0624(5) 0.0236(4) 0.0193(4) 0.0046(4)
N1 0.050(4) 0.041(4) 0.077(5) 0.022(3) 0.028(4) 0.007(3)
C14 0.030(8) 0.037(6) 0.075(10) 0.004(7) 0.015(6) -0.005(7)
C15 0.042(8) 0.036(6) 0.057(10) 0.006(6) -0.005(6) -0.006(6)
C16 0.041(10) 0.043(7) 0.072(12) -0.004(8) -0.003(7) 0.009(7)
C17 0.034(9) 0.061(8) 0.054(11) -0.007(8) 0.003(8) 0.007(7)
C18 0.050(11) 0.051(7) 0.075(12) 0.001(9) 0.029(9) -0.008(9)
C19 0.038(9) 0.039(6) 0.059(10) 0.005(7) 0.016(7) -0.001(7)
C20 0.064(10) 0.047(8) 0.069(10) -0.002(7) -0.009(7) -0.036(7)
C21 0.057(16) 0.078(18) 0.111(18) -0.049(14) 0.004(10) -0.030(11)
C22 0.103(16) 0.089(16) 0.15(2) 0.074(16) -0.014(14) -0.038(12)
C23 0.041(10) 0.034(7) 0.067(13) 0.014(8) 0.019(8) 0.003(8)
C24 0.061(16) 0.044(11) 0.051(10) 0.004(8) 0.030(10) 0.007(10)
C25 0.047(13) 0.047(9) 0.067(15) 0.019(10) 0.028(12) 0.001(10)
C14A 0.042(10) 0.043(9) 0.077(11) 0.009(8) 0.024(8) 0.003(8)
C15A 0.052(10) 0.049(8) 0.076(12) 0.008(8) 0.028(8) -0.002(7)
C16A 0.038(11) 0.054(10) 0.077(14) -0.006(10) 0.017(10) 0.001(8)
C17A 0.034(11) 0.064(11) 0.060(14) -0.008(9) 0.016(10) -0.002(9)
C18A 0.042(11) 0.054(11) 0.071(13) -0.006(10) 0.025(9) -0.004(9)
C19A 0.033(9) 0.042(8) 0.062(11) 0.008(8) 0.018(8) 0.010(7)
C20A 0.066(12) 0.073(11) 0.074(11) -0.019(10) 0.040(9) -0.018(9)
C21A 0.076(15) 0.069(15) 0.093(14) -0.025(12) 0.013(11) 0.003(12)
C22A 0.07(2) 0.074(12) 0.073(17) 0.002(12) 0.025(13) -0.042(13)
C23A 0.027(11) 0.056(10) 0.057(14) 0.003(9) 0.037(10) -0.009(9)
C24A 0.06(2) 0.08(2) 0.061(15) -0.002(13) 0.007(12) 0.007(15)
C25A 0.016(11) 0.041(11) 0.07(2) 0.002(11) 0.014(15) -0.008(10)
O1 0.049(3) 0.044(3) 0.083(4) 0.031(3) 0.036(3) 0.011(2)
C26 0.057(6) 0.044(5) 0.093(8) 0.017(6) 0.038(6) 0.003(5)
C27 0.058(11) 0.135(18) 0.108(9) 0.067(11) 0.010(7) -0.049(11)
C28 0.087(9) 0.049(6) 0.108(11) 0.004(8) 0.048(8) -0.001(6)
F1 0.092(8) 0.039(6) 0.098(10) 0.005(6) 0.056(8) -0.002(5)
F2 0.088(7) 0.070(7) 0.208(15) -0.031(9) 0.066(8) -0.028(6)
F3 0.114(11) 0.060(9) 0.109(9) 0.038(8) 0.059(8) 0.022(8)
C29 0.059(7) 0.057(7) 0.141(11) 0.006(9) 0.051(9) 0.002(7)
F4 0.073(6) 0.109(9) 0.176(14) -0.002(9) 0.065(7) -0.008(6)
F5 0.105(10) 0.071(7) 0.121(9) 0.024(7) 0.084(8) 0.013(8)
F6 0.096(9) 0.059(5) 0.154(13) 0.033(6) 0.083(9) 0.021(5)
C26A 0.054(8) 0.031(8) 0.110(11) 0.048(8) 0.044(8) 0.007(7)
C27A 0.036(11) 0.035(14) 0.124(13) 0.043(13) 0.032(10) -0.004(11)
C28A 0.095(13) 0.038(8) 0.120(15) 0.044(10) 0.015(12) -0.003(9)
F1A 0.14(2) 0.031(11) 0.113(17) 0.001(12) -0.021(13) 0.008(13)
F2A 0.110(12) 0.073(14) 0.20(2) 0.090(15) -0.004(14) -0.060(11)
F3A 0.099(14) 0.034(12) 0.100(16) 0.040(12) 0.024(11) 0.013(10)
C29A 0.057(11) 0.049(9) 0.120(13) 0.040(11) 0.047(10) -0.002(11)
F4A 0.080(13) 0.049(8) 0.122(18) 0.022(9) 0.030(13) -0.010(8)
F5A 0.075(13) 0.062(11) 0.104(12) 0.035(11) 0.036(10) -0.001(10)
F6A 0.061(9) 0.098(13) 0.113(17) 0.006(12) 0.046(9) -0.023(9)
O2 0.054(4) 0.080(4) 0.044(3) 0.010(3) 0.008(3) -0.008(3)
C30 0.059(4) 0.095(6) 0.035(4) -0.001(4) 0.014(3) -0.010(5)
C31 0.075(7) 0.060(5) 0.053(5) -0.011(4) 0.023(5) -0.023(5)
C32 0.071(5) 0.093(7) 0.058(6) -0.006(5) 0.024(4) -0.017(6)
F7 0.062(3) 0.100(5) 0.065(3) -0.014(3) 0.026(3) -0.014(3)
F8 0.105(5) 0.169(6) 0.075(4) 0.035(4) 0.053(4) 0.005(5)
F9 0.102(5) 0.137(5) 0.070(4) -0.044(4) 0.045(4) -0.025(4)
C33 0.075(6) 0.137(8) 0.047(5) -0.013(5) 0.016(4) -0.030(7)
F10 0.101(5) 0.185(7) 0.037(3) -0.005(4) 0.000(3) -0.017(5)
F11 0.095(5) 0.162(6) 0.073(4) -0.045(4) 0.020(4) -0.045(5)
F12 0.061(4) 0.189(8) 0.070(4) -0.036(4) 0.014(3) -0.033(4)
C1 0.040(4) 0.028(4) 0.048(4) 0.004(3) 0.011(3) -0.010(3)
C2 0.043(4) 0.027(4) 0.046(4) -0.001(3) 0.013(3) -0.005(3)
C3 0.065(5) 0.031(4) 0.050(4) -0.005(4) 0.013(4) 0.003(4)
C4 0.060(5) 0.037(4) 0.048(4) -0.009(3) 0.016(3) -0.011(3)
C5 0.048(5) 0.037(4) 0.037(4) -0.002(3) 0.003(4) -0.010(3)
C6 0.040(4) 0.029(4) 0.037(4) 0.000(3) 0.006(3) -0.010(3)
C7 0.038(4) 0.028(4) 0.032(4) 0.002(3) 0.007(3) -0.011(3)
C8 0.072(6) 0.044(5) 0.059(5) -0.017(4) 0.016(4) -0.017(4)
O3 0.146(8) 0.055(4) 0.095(6) -0.011(4) 0.023(5) -0.050(5)
O4 0.059(4) 0.054(4) 0.078(4) -0.028(3) 0.013(3) -0.018(3)
C9 0.065(6) 0.082(8) 0.103(8) -0.046(7) 0.010(5) -0.031(5)
C10 0.14(2) 0.124(18) 0.054(13) -0.023(11) -0.005(11) -0.078(15)
C10A 0.071(9) 0.050(16) 0.13(3) -0.016(18) -0.011(19) -0.026(10)
C11 0.060(5) 0.050(5) 0.053(5) -0.014(4) 0.012(4) -0.009(4)
O5 0.13(2) 0.065(9) 0.06(2) -0.023(10) 0.054(16) -0.035(12)
O6 0.061(10) 0.055(7) 0.061(13) -0.019(9) 0.022(10) -0.002(8)
C12 0.072(11) 0.072(14) 0.072(15) -0.032(12) 0.030(10) -0.011(11)
C13 0.061(10) 0.16(3) 0.15(3) -0.06(2) 0.035(13) 0.002(17)
O5A 0.093(13) 0.055(9) 0.035(14) -0.019(7) 0.027(9) -0.025(8)
O6A 0.056(10) 0.056(8) 0.058(11) -0.022(8) 0.018(9) -0.009(7)
C12A 0.057(14) 0.078(15) 0.093(15) -0.011(11) 0.043(12) 0.008(11)
C13A 0.108(19) 0.14(2) 0.078(16) -0.036(14) 0.045(14) 0.020(16)
O1E 0.058(6) 0.130(10) 0.095(9) 0.067(9) 0.019(6) 0.035(7)
C1E 0.079(10) 0.166(16) 0.108(15) 0.051(14) -0.010(9) 0.023(10)
C2E 0.073(11) 0.24(4) 0.22(3) 0.16(3) 0.044(17) 0.036(18)
C3E 0.145(15) 0.142(14) 0.113(14) 0.076(12) -0.006(13) 0.006(12)
C4E 0.19(3) 0.23(3) 0.124(19) 0.09(2) 0.03(2) -0.05(3)
O1F 0.074(8) 0.063(8) 0.105(9) 0.032(8) -0.009(9) 0.010(7)
C1F 0.071(12) 0.070(10) 0.121(16) 0.024(10) 0.012(13) 0.021(10)
C2F 0.062(13) 0.074(16) 0.13(2) 0.019(15) 0.012(15) -0.001(12)
C3F 0.130(16) 0.056(12) 0.104(10) 0.024(11) -0.036(12) 0.034(13)
C4F 0.19(3) 0.10(2) 0.093(18) 0.063(19) 0.007(17) 0.01(2)
C1S 0.045(16) 0.16(2) 0.21(4) 0.02(3) 0.04(2) 0.007(19)
C2S 0.080(18) 0.13(2) 0.23(4) 0.05(2) 0.10(2) -0.005(18)
C3S 0.13(3) 0.16(2) 0.29(4) 0.07(3) 0.06(3) 0.02(2)
C4S 0.18(4) 0.130(19) 0.30(5) 0.09(3) 0.08(3) 0.01(2)
C5S 0.23(5) 0.15(2) 0.34(6) 0.10(3) 0.12(4) 0.05(3)

loop_
_atom_type_symbol
_atom_type_description
_atom_type_scat_dispersion_real
_atom_type_scat_dispersion_imag
_atom_type_scat_source
C C 0.0033 0.0016 'International Tables Vol C Tables 4.2.6.8 and 6.1.1.4'
H H 0.0000 0.0000 'International Tables Vol C Tables 4.2.6.8 and 6.1.1.4'
N N 0.0061 0.0033 'International Tables Vol C Tables 4.2.6.8 and 6.1.1.4'
O O 0.0106 0.0060 'International Tables Vol C Tables 4.2.6.8 and 6.1.1.4'
F F 0.0171 0.0103 'International Tables Vol C Tables 4.2.6.8 and 6.1.1.4'
Mo Mo -1.6832 0.6857 'International Tables Vol C Tables 4.2.6.8 and 6.1.1.4'

loop_
_geom_angle_atom_site_label_1
_geom_angle_atom_site_label_2
_geom_angle_atom_site_label_3
_geom_angle
_geom_angle_site_symmetry_1
N1 Mo1 C1 98.6(3) .
N1 Mo1 O2 119.2(3) .
C1 Mo1 O2 97.7(3) .
N1 Mo1 O1 113.1(3) .
C1 Mo1 O1 100.0(3) .
O2 Mo1 O1 120.9(3) .
N1 Mo1 O1F 84.2(6) .
C1 Mo1 O1F 175.5(7) .
O2 Mo1 O1F 83.9(5) .
O1 Mo1 O1F 75.7(6) .
N1 Mo1 O1E 93.4(5) .
C1 Mo1 O1E 167.7(5) .
O2 Mo1 O1E 74.1(5) .
O1 Mo1 O1E 77.4(5) .
O1F Mo1 O1E 11.0(8) .
C14 N1 C14A 8.5(8) .
C14 N1 Mo1 171.8(6) .
C14A N1 Mo1 177.6(8) .
N1 C14 C19 121.3(12) .
N1 C14 C15 116.8(11) .
C19 C14 C15 121.8(12) .
C16 C15 C14 117.7(12) .
C16 C15 C20 121.2(14) .
C14 C15 C20 121.0(13) .
C17 C16 C15 121.2(14) .
C16 C17 C18 120.4(15) .
C17 C18 C19 122.3(15) .
C18 C19 C14 116.2(13) .
C18 C19 C23 121.4(13) .
C14 C19 C23 122.2(13) .
C21 C20 C22 108.3(16) .
C21 C20 C15 112.9(16) .
C22 C20 C15 107.7(13) .
C19 C23 C25 114.2(16) .
C19 C23 C24 108.4(15) .
C25 C23 C24 110.5(14) .
C19A C14A N1 114.9(13) .
C19A C14A C15A 119.8(13) .
N1 C14A C15A 125.3(13) .
C16A C15A C14A 118.0(14) .
C16A C15A C20A 118.7(15) .
C14A C15A C20A 123.3(15) .
C17A C16A C15A 122.0(17) .
C16A C17A C18A 119.8(17) .
C17A C18A C19A 122.1(17) .
C18A C19A C14A 118.0(15) .
C18A C19A C23A 120.1(14) .
C14A C19A C23A 121.7(14) .
C22A C20A C21A 110.0(18) .
C22A C20A C15A 110.4(16) .
C21A C20A C15A 113.1(17) .
C19A C23A C25A 111.2(16) .
C19A C23A C24A 109.9(18) .
C25A C23A C24A 111.3(16) .
C26A O1 C26 21.8(9) .
C26A O1 Mo1 142.0(8) .
C26 O1 Mo1 136.3(7) .
O1 C26 C29 107.4(10) .
O1 C26 C28 107.6(10) .
C29 C26 C28 108.3(11) .
O1 C26 C27 114.9(10) .
C29 C26 C27 115.2(12) .
C28 C26 C27 103.0(12) .
F1 C28 F3 109.1(12) .
F1 C28 F2 102.4(12) .
F3 C28 F2 109.4(14) .
F1 C28 C26 109.2(12) .
F3 C28 C26 114.1(13) .
F2 C28 C26 112.1(12) .
F6 C29 F4 105.6(12) .
F6 C29 F5 105.5(13) .
F4 C29 F5 106.9(13) .
F6 C29 C26 110.8(11) .
F4 C29 C26 116.0(13) .
F5 C29 C26 111.3(11) .
O1 C26A C29A 109.1(14) .
O1 C26A C28A 101.5(12) .
C29A C26A C28A 108.1(14) .
O1 C26A C27A 109.5(14) .
C29A C26A C27A 117.9(15) .
C28A C26A C27A 109.3(15) .
F3A C28A F1A 106.5(18) .
F3A C28A F2A 105.2(18) .
F1A C28A F2A 115(2) .
F3A C28A C26A 116.0(18) .
F1A C28A C26A 108.8(17) .
F2A C28A C26A 105.5(14) .
F4A C29A F6A 106.2(16) .
F4A C29A F5A 106.0(17) .
F6A C29A F5A 104.1(17) .
F4A C29A C26A 115.5(16) .
F6A C29A C26A 111.5(16) .
F5A C29A C26A 112.6(15) .
C30 O2 Mo1 143.8(6) .
O2 C30 C32 109.0(8) .
O2 C30 C33 105.4(8) .
C32 C30 C33 109.9(8) .
O2 C30 C31 114.6(7) .
C32 C30 C31 108.7(8) .
C33 C30 C31 109.2(8) .
F9 C32 F7 103.7(8) .
F9 C32 F8 105.5(8) .
F7 C32 F8 106.5(8) .
F9 C32 C30 114.7(8) .
F7 C32 C30 112.3(8) .
F8 C32 C30 113.2(9) .
F10 C33 F12 107.2(10) .
F10 C33 F11 106.8(9) .
F12 C33 F11 105.8(9) .
F10 C33 C30 114.1(9) .
F12 C33 C30 110.3(8) .
F11 C33 C30 112.2(9) .
C2 C1 Mo1 137.3(6) .
C6 C2 C1 127.1(7) .
C6 C2 C3 109.8(7) .
C1 C2 C3 123.1(7) .
C4 C3 C2 104.4(7) .
C3 C4 C8 110.4(8) .
C3 C4 C11 108.3(7) .
C8 C4 C11 111.4(7) .
C3 C4 C5 105.2(6) .
C8 C4 C5 109.7(7) .
C11 C4 C5 111.7(7) .
C6 C5 C4 103.0(6) .
C2 C6 C7 127.0(7) .
C2 C6 C5 111.5(7) .
C7 C6 C5 121.2(7) .
C7 C7 C6 125.5(9) 3_456
O3 C8 O4 123.0(9) .
O3 C8 C4 126.4(10) .
O4 C8 C4 110.5(8) .
C8 O4 C9 116.7(9) .
C10 C9 C10A 49.9(18) .
C10 C9 O4 110.9(13) .
C10A C9 O4 108.9(13) .
O5 C11 O5A 18(3) .
O5 C11 O6 126(2) .
O5A C11 O6 131(3) .
O5 C11 O6A 113(3) .
O5A C11 O6A 124(2) .
O6 C11 O6A 22.0(17) .
O5 C11 C4 129(2) .
O5A C11 C4 120(2) .
O6 C11 C4 105.1(12) .
O6A C11 C4 116.1(11) .
C11 O6 C12 114.2(16) .
C13 C12 O6 110(2) .
C11 O6A C12A 119.2(16) .
C13A C12A O6A 110.0(19) .
C1E O1E C3E 112.2(16) .
C1E O1E Mo1 123.1(13) .
C3E O1E Mo1 124.5(14) .
C2E C1E O1E 122(2) .
C4E C3E O1E 119(2) .
C3F O1F C1F 116.0(17) .
C3F O1F Mo1 119.2(12) .
C1F O1F Mo1 116.2(13) .
C2F C1F O1F 117(2) .
C4F C3F O1F 123(3) .
C1S C2S C3S 125(3) .
C4S C3S C2S 125(5) .
C5S C4S C3S 125(4) .

loop_
_geom_bond_atom_site_label_1
_geom_bond_atom_site_label_2
_geom_bond_distance
_geom_bond_site_symmetry_2
Mo1 N1 1.697(7) .
Mo1 C1 1.925(8) .
Mo1 O2 1.927(7) .
Mo1 O1 1.938(5) .
Mo1 O1F 2.376(13) .
Mo1 O1E 2.388(11) .
N1 C14 1.386(14) .
N1 C14A 1.404(15) .
C14 C19 1.391(15) .
C14 C15 1.433(16) .
C15 C16 1.362(18) .
C15 C20 1.526(18) .
C16 C17 1.351(17) .
C17 C18 1.380(19) .
C18 C19 1.382(15) .
C19 C23 1.483(16) .
C20 C21 1.50(2) .
C20 C22 1.51(2) .
C23 C25 1.52(2) .
C23 C24 1.54(2) .
C14A C19A 1.401(16) .
C14A C15A 1.439(18) .
C15A C16A 1.371(19) .
C15A C20A 1.53(2) .
C16A C17A 1.350(18) .
C17A C18A 1.378(19) .
C18A C19A 1.378(16) .
C19A C23A 1.485(17) .
C20A C22A 1.49(3) .
C20A C21A 1.51(3) .
C23A C25A 1.53(2) .
C23A C24A 1.53(2) .
O1 C26A 1.357(15) .
O1 C26 1.399(12) .
C26 C29 1.491(15) .
C26 C28 1.514(15) .
C26 C27 1.574(15) .
C28 F1 1.329(15) .
C28 F3 1.346(16) .
C28 F2 1.377(15) .
C29 F6 1.317(14) .
C29 F4 1.322(15) .
C29 F5 1.399(16) .
C26A C29A 1.495(17) .
C26A C28A 1.511(16) .
C26A C27A 1.548(17) .
C28A F3A 1.328(18) .
C28A F1A 1.340(18) .
C28A F2A 1.350(17) .
C29A F4A 1.319(17) .
C29A F6A 1.329(17) .
C29A F5A 1.368(19) .
O2 C30 1.366(10) .
C30 C32 1.499(12) .
C30 C33 1.520(12) .
C30 C31 1.552(12) .
C32 F9 1.329(11) .
C32 F7 1.334(11) .
C32 F8 1.342(11) .
C33 F10 1.319(12) .
C33 F12 1.333(11) .
C33 F11 1.351(13) .
C1 C2 1.411(11) .
C2 C6 1.354(11) .
C2 C3 1.517(11) .
C3 C4 1.508(12) .
C4 C8 1.512(12) .
C4 C11 1.529(13) .
C4 C5 1.539(11) .
C5 C6 1.513(11) .
C6 C7 1.428(11) .
C7 C7 1.343(15) 3_456
C8 O3 1.187(12) .
C8 O4 1.300(12) .
O4 C9 1.450(11) .
C9 C10 1.35(2) .
C9 C10A 1.39(2) .
C11 O5 1.193(17) .
C11 O5A 1.196(15) .
C11 O6 1.321(15) .
C11 O6A 1.323(15) .
O6 C12 1.457(17) .
C12 C13 1.37(3) .
O6A C12A 1.456(17) .
C12A C13A 1.39(3) .
O1E C1E 1.476(17) .
O1E C3E 1.498(17) .
C1E C2E 1.24(2) .
C3E C4E 1.25(2) .
O1F C3F 1.485(18) .
O1F C1F 1.496(18) .
C1F C2F 1.27(2) .
C3F C4F 1.23(2) .
C1S C2S 1.41(5) .
C2S C3S 1.44(4) .
C3S C4S 1.43(4) .
C4S C5S 1.41(5) .
